data_2106818
loop_
_publ_author_name
'Alcock, N.W.'
'Harrison, W.D.'

_publ_section_title
;
 Refinement of the Structure of Tellurium Phosphate Te2 O3 H P O4
;
_journal_name_full 'Acta Crystallographica B (24,1968-38,1982)'
_journal_page_first 1809
_journal_page_last 1811
_journal_volume 38
_journal_year 1982
_chemical_formula_sum 'H O7 P Te2'
_chemical_name_systematic 'Te2 H P O7'
_space_group_IT_number 29
_symmetry_space_group_name_Hall 'P 2c -2ac'
_symmetry_space_group_name_H-M 'P c a 21'
_cell_angle_alpha 90
_cell_angle_beta 90
_cell_angle_gamma 90
_cell_formula_units_Z 4
_cell_length_a 10.239
_cell_length_b 7.018
_cell_length_c 7.933
_cell_volume 570.044
_citation_journal_id_ASTM ACBCAR
_cod_data_source_file Alcock_ACBCAR_1982_306.cif
_cod_data_source_block H1O7P1Te2
_cod_original_formula_sum 'H1 O7 P1 Te2'
_cod_database_code 2106818

loop_
_symmetry_equiv_pos_as_xyz
x,y,z
-x,-y,z+1/2
-x+1/2,y,z+1/2
x+1/2,-y,z

loop_
_atom_site_label
_atom_site_type_symbol
_atom_site_fract_x
_atom_site_fract_y
_atom_site_fract_z
_atom_site_occupancy
_atom_site_U_iso_or_equiv
O5 O-2 0.1089 0.6684 0.3647 1 0.0
O2 O-2 0.1433 -0.1181 -0.0815 1 0.0
O7 O-2 0.1112 0.324 0.4482 1 0.0
O1 O-2 0.2483 0.0709 0.1732 1 0.0
P1 P+5 0.0716 0.4729 0.3074 1 0.0
O4 O-2 -0.0143 0.084 0.1264 1 0.0
O6 O-2 0.1463 0.4163 0.1488 1 0.0
Te1 Te+4 0.13739 0.16564 0 1 0.0
Te2 Te+4 0.31257 -0.19879 0.19361 1 0.0
O3 O-2 -0.0763 0.4546 0.2784 1 0.0
